data_4336561
loop_
_publ_author_name
'Daniel J. Meininger'
'Jonathan D. Caranto'
'Hadi D. Arman'
'Zachary J. Tonzetich'

_publ_contact_author_address
;
    Department of Chemistry,
    The University of Texas,
    One UTSA Circle,
    San Antonio, Texas 78249-0698,
    U.S.A.
;
_publ_contact_author_email
;
hadi.arman@utsa.edu
;
_publ_section_title
;
 Studies of Iron(III) Porphyrinates Containing Silanethiolate Ligands
;
_journal_name_full 'Inorganic Chemistry'
_journal_page_first 12468
_journal_page_last 12476
_journal_paper_doi 10.1021/ic401467k
_journal_volume 52
_journal_year 2013
_chemical_formula_moiety 'C74 H67 Fe N4 S Si, 0.8(C H2 Cl2)'
_chemical_formula_sum 'C74.8 H68.6 Cl1.6 Fe N4 S Si'
_chemical_formula_weight 1196.26
_chemical_name_systematic
; 
 ? 
;
_space_group_IT_number 14
_symmetry_cell_setting monoclinic
_symmetry_space_group_name_Hall '-P 2yn'
_symmetry_space_group_name_H-M 'P 1 21/n 1'
_atom_sites_solution_hydrogens geom
_atom_sites_solution_primary direct
_atom_sites_solution_secondary difmap
_audit_creation_method SHELXL-97
_cell_angle_alpha 90.00
_cell_angle_beta 108.668(8)
_cell_angle_gamma 90.00
_cell_formula_units_Z 4
_cell_length_a 16.4254(13)
_cell_length_b 18.9508(14)
_cell_length_c 22.8901(19)
_cell_measurement_reflns_used 20068
_cell_measurement_temperature 98(2)
_cell_measurement_theta_max 27.5
_cell_measurement_theta_min 3.0
_cell_volume 6750.2(10)
_computing_cell_refinement
;
CrystalClear-SM Expert 2.0 r5 (Rigaku, 2010)
;
_computing_data_collection
;
CrystalClear-SM Expert 2.0 r5 (Rigaku, 2010)
;
_computing_data_reduction
;
CrystalClear-SM Expert 2.0 r5 (Rigaku, 2010)
;
_computing_publication_material 'publCIF (Westrip, 2010)'
_computing_structure_refinement 'SHELXL-97 (Sheldrick, 1997)'
_computing_structure_solution 'SHELXS-97 (Sheldrick, 1990)'
_diffrn_ambient_temperature 98(2)
_diffrn_detector_area_resol_mean 28.5714
_diffrn_measured_fraction_theta_full 0.993
_diffrn_measured_fraction_theta_max 0.993
_diffrn_measurement_device_type
;
Saturn724 (2x2 bin mode)
;
_diffrn_measurement_method \w
_diffrn_radiation_monochromator graphite
_diffrn_radiation_source 'sealed tube'
_diffrn_radiation_type MoK\a
_diffrn_radiation_wavelength 0.71073
_diffrn_reflns_av_R_equivalents 0.0000
_diffrn_reflns_av_sigmaI/netI 0.1255
_diffrn_reflns_limit_h_max 17
_diffrn_reflns_limit_h_min -18
_diffrn_reflns_limit_k_max 20
_diffrn_reflns_limit_k_min 0
_diffrn_reflns_limit_l_max 25
_diffrn_reflns_limit_l_min 0
_diffrn_reflns_number 9440
_diffrn_reflns_reduction_process 'Lp corrections applied'
_diffrn_reflns_theta_full 23.10
_diffrn_reflns_theta_max 23.10
_diffrn_reflns_theta_min 3.02
_diffrn_standards_decay_% <1
_diffrn_standards_interval_count 0
_diffrn_standards_number 0
_exptl_absorpt_coefficient_mu 0.379
_exptl_absorpt_correction_T_max 1.00
_exptl_absorpt_correction_T_min 0.362
_exptl_absorpt_correction_type multi-scan
_exptl_absorpt_process_details 'ABSCOR (Higashi, 1995)'
_exptl_crystal_colour red
_exptl_crystal_density_diffrn 1.177
_exptl_crystal_description needle
_exptl_crystal_F_000 2514
_exptl_crystal_size_max 0.20
_exptl_crystal_size_mid 0.07
_exptl_crystal_size_min 0.05
_refine_diff_density_max 1.167
_refine_diff_density_min -0.818
_refine_diff_density_rms 0.094
_refine_ls_extinction_method none
_refine_ls_goodness_of_fit_ref 1.034
_refine_ls_hydrogen_treatment constr
_refine_ls_matrix_type full
_refine_ls_number_parameters 757
_refine_ls_number_reflns 9440
_refine_ls_number_restraints 0
_refine_ls_restrained_S_all 1.034
_refine_ls_R_factor_all 0.1424
_refine_ls_R_factor_gt 0.0900
_refine_ls_shift/su_max 0.006
_refine_ls_shift/su_mean 0.000
_refine_ls_structure_factor_coef Fsqd
_refine_ls_weighting_details 'calc w=1/[\s^2^(Fo^2^)+(0.0100P)^2^+40.0000P] where P=(Fo^2^+2Fc^2^)/3'
_refine_ls_weighting_scheme calc
_refine_ls_wR_factor_gt 0.1813
_refine_ls_wR_factor_ref 0.1982
_reflns_number_gt 5585
_reflns_number_total 9440
_reflns_threshold_expression >2sigma(I)
_cod_data_source_file ic401467k_si_002_3.cif
_cod_data_source_block '[Fe(SSiPh3)(TMP)]'
_cod_depositor_comments
;
The following automatic conversions were performed:

'_refine_ls_hydrogen_treatment' value 'const' was replaced with the
value 'constr' as specified in the replacement file
'src/cod-tools/trunk/data/replacement-values/replacement_values.lst'.

Automatic conversion script
Id: cif_fix_values 5376 2017-05-30 11:51:03Z andrius 
;
_cod_original_cell_volume 6750.2(9)
_cod_original_formula_sum 'C74.80 H68.60 Cl1.60 Fe N4 S Si'
_cod_database_code 4336561

loop_
_symmetry_equiv_pos_as_xyz
'x, y, z'
'-x+1/2, y+1/2, -z+1/2'
'-x, -y, -z'
'x-1/2, -y-1/2, z-1/2'

loop_
_atom_site_label
_atom_site_type_symbol
_atom_site_fract_x
_atom_site_fract_y
_atom_site_fract_z
_atom_site_U_iso_or_equiv
_atom_site_adp_type
_atom_site_occupancy
_atom_site_symmetry_multiplicity
_atom_site_calc_flag
_atom_site_refinement_flags
Fe1 Fe 0.12488(6) 0.71944(5) 0.76541(4) 0.0243(3) Uani 1 1 d .
Si1 Si 0.02821(16) 0.54406(12) 0.69149(10) 0.0456(6) Uani 1 1 d .
S1 S 0.04811(17) 0.61999(13) 0.75775(12) 0.0651(7) Uani 1 1 d .
N3 N 0.0456(3) 0.7818(3) 0.7998(2) 0.0250(13) Uani 1 1 d .
N2 N 0.0803(3) 0.7787(3) 0.6853(2) 0.0224(12) Uani 1 1 d .
N1 N 0.2354(3) 0.7059(3) 0.7424(2) 0.0233(13) Uani 1 1 d .
N4 N 0.2016(3) 0.7081(3) 0.8569(2) 0.0258(13) Uani 1 1 d .
C15 C 0.1109(4) 0.7765(3) 0.6357(3) 0.0248(16) Uani 1 1 d .
C1 C 0.2456(4) 0.7130(3) 0.6852(3) 0.0248(16) Uani 1 1 d .
C16 C 0.0495(4) 0.8126(3) 0.5838(3) 0.0256(16) Uani 1 1 d .
H16A H 0.0537 0.8182 0.5445 0.031 Uiso 1 1 calc R
C20 C -0.1204(4) 0.8837(3) 0.6762(3) 0.0236(16) Uani 1 1 d .
C19 C -0.0442(4) 0.8377(3) 0.7036(3) 0.0226(16) Uani 1 1 d .
C43 C 0.1757(4) 0.7159(4) 0.9078(3) 0.0254(16) Uani 1 1 d .
C18 C 0.0051(4) 0.8173(3) 0.6664(3) 0.0228(16) Uani 1 1 d .
C44 C 0.2394(4) 0.6862(4) 0.9611(3) 0.0276(17) Uani 1 1 d .
H44A H 0.2366 0.6838 1.0010 0.033 Uiso 1 1 calc R
C4 C 0.3114(4) 0.6727(3) 0.7777(3) 0.0249(16) Uani 1 1 d .
C45 C 0.3030(4) 0.6631(3) 0.9417(3) 0.0293(17) Uani 1 1 d .
H45A H 0.3535 0.6418 0.9661 0.035 Uiso 1 1 calc R
C3 C 0.3660(4) 0.6592(4) 0.7425(3) 0.0312(18) Uani 1 1 d .
H3A H 0.4196 0.6377 0.7561 0.037 Uiso 1 1 calc R
C11 C 0.1828(4) 0.7019(4) 0.5296(3) 0.0259(16) Uani 1 1 d .
C10 C 0.2133(4) 0.7075(4) 0.4788(3) 0.0298(17) Uani 1 1 d .
H10A H 0.1954 0.6741 0.4474 0.036 Uiso 1 1 calc R
C29 C -0.0237(4) 0.8214(3) 0.7661(3) 0.0264(17) Uani 1 1 d .
C17 C -0.0142(4) 0.8362(3) 0.6035(3) 0.0240(16) Uani 1 1 d .
H17A H -0.0626 0.8607 0.5799 0.029 Uiso 1 1 calc R
C7 C 0.2700(4) 0.8050(3) 0.5731(3) 0.0270(16) Uani 1 1 d .
C33 C 0.1011(4) 0.7477(4) 0.9107(3) 0.0285(17) Uani 1 1 d .
C52 C 0.5666(4) 0.6335(4) 0.9322(3) 0.0302(17) Uani 1 1 d .
H52A H 0.6164 0.6602 0.9471 0.036 Uiso 1 1 calc R
C6 C 0.2128(4) 0.7514(3) 0.5770(3) 0.0261(16) Uani 1 1 d .
C34 C 0.0822(4) 0.7515(4) 0.9697(3) 0.0339(19) Uani 1 1 d .
C47 C 0.3311(4) 0.6588(3) 0.8411(3) 0.0247(16) Uani 1 1 d .
C32 C 0.0407(4) 0.7802(4) 0.8585(3) 0.0300(17) Uani 1 1 d .
C25 C -0.1998(4) 0.8530(3) 0.6431(3) 0.0284(17) Uani 1 1 d .
C46 C 0.2805(4) 0.6764(3) 0.8770(3) 0.0239(16) Uani 1 1 d .
C49 C 0.4199(4) 0.5523(4) 0.8835(3) 0.0305(18) Uani 1 1 d .
C2 C 0.3251(4) 0.6839(3) 0.6848(3) 0.0283(17) Uani 1 1 d .
H2A H 0.3454 0.6821 0.6513 0.034 Uiso 1 1 calc R
C50 C 0.4961(4) 0.5231(4) 0.9199(3) 0.0338(19) Uani 1 1 d .
H50A H 0.4978 0.4750 0.9281 0.041 Uiso 1 1 calc R
C28 C -0.2106(5) 0.7749(4) 0.6368(3) 0.0395(19) Uani 1 1 d .
H28A H -0.2687 0.7641 0.6124 0.059 Uiso 1 1 calc R
H28B H -0.1984 0.7541 0.6769 0.059 Uiso 1 1 calc R
H28C H -0.1718 0.7564 0.6169 0.059 Uiso 1 1 calc R
C31 C -0.0331(4) 0.8181(4) 0.8614(3) 0.0339(18) Uani 1 1 d .
H31A H -0.0505 0.8240 0.8959 0.041 Uiso 1 1 calc R
C53 C 0.4896(4) 0.6665(4) 0.8974(3) 0.0281(17) Uani 1 1 d .
C9 C 0.2686(4) 0.7602(4) 0.4735(3) 0.0318(18) Uani 1 1 d .
C56 C 0.4868(5) 0.7448(4) 0.8874(4) 0.046(2) Uani 1 1 d .
H56A H 0.4297 0.7585 0.8631 0.070 Uiso 1 1 calc R
H56B H 0.5264 0.7576 0.8661 0.070 Uiso 1 1 calc R
H56C H 0.5024 0.7685 0.9265 0.070 Uiso 1 1 calc R
C48 C 0.4166(4) 0.6248(3) 0.8735(3) 0.0273(17) Uani 1 1 d .
C38 C 0.0246(5) 0.6996(5) 1.0448(4) 0.047(2) Uani 1 1 d .
H38A H -0.0012 0.6618 1.0579 0.056 Uiso 1 1 calc R
C5 C 0.1863(4) 0.7452(3) 0.6339(3) 0.0249(16) Uani 1 1 d .
C63 C -0.0301(5) 0.5777(4) 0.6121(3) 0.0327(18) Uani 1 1 d .
C51 C 0.5693(4) 0.5621(4) 0.9447(3) 0.0303(17) Uani 1 1 d .
C24 C -0.2687(4) 0.8973(4) 0.6152(3) 0.0358(19) Uani 1 1 d .
H24A H -0.3207 0.8775 0.5919 0.043 Uiso 1 1 calc R
C8 C 0.2962(4) 0.8079(4) 0.5215(3) 0.0325(18) Uani 1 1 d .
H8A H 0.3339 0.8435 0.5190 0.039 Uiso 1 1 calc R
C14 C 0.1236(5) 0.6439(4) 0.5330(3) 0.0374(19) Uani 1 1 d .
H14A H 0.1102 0.6158 0.4962 0.056 Uiso 1 1 calc R
H14B H 0.0717 0.6635 0.5368 0.056 Uiso 1 1 calc R
H14C H 0.1507 0.6148 0.5682 0.056 Uiso 1 1 calc R
C30 C -0.0723(4) 0.8434(4) 0.8045(3) 0.0328(18) Uani 1 1 d .
H30A H -0.1222 0.8704 0.7924 0.039 Uiso 1 1 calc R
C21 C -0.1125(4) 0.9564(4) 0.6835(3) 0.0289(17) Uani 1 1 d .
C61 C 0.2661(5) 0.4883(4) 0.6754(3) 0.041(2) Uani 1 1 d .
H61A H 0.3110 0.5116 0.6671 0.049 Uiso 1 1 calc R
C65 C -0.1061(5) 0.6665(4) 0.5405(3) 0.045(2) Uani 1 1 d .
H65A H -0.1256 0.7127 0.5335 0.054 Uiso 1 1 calc R
C64 C -0.0605(4) 0.6448(4) 0.6002(3) 0.0348(19) Uani 1 1 d .
H64A H -0.0506 0.6769 0.6325 0.042 Uiso 1 1 calc R
C23 C -0.2624(5) 0.9700(4) 0.6210(3) 0.039(2) Uani 1 1 d .
C66 C -0.1223(5) 0.6211(4) 0.4930(3) 0.042(2) Uani 1 1 d .
H66A H -0.1532 0.6363 0.4535 0.050 Uiso 1 1 calc R
C54 C 0.3414(5) 0.5054(4) 0.8552(4) 0.040(2) Uani 1 1 d .
H54A H 0.3558 0.4573 0.8671 0.061 Uiso 1 1 calc R
H54B H 0.3237 0.5091 0.8110 0.061 Uiso 1 1 calc R
H54C H 0.2953 0.5204 0.8696 0.061 Uiso 1 1 calc R
C62 C 0.1952(5) 0.5254(4) 0.6794(3) 0.0360(19) Uani 1 1 d .
H62A H 0.1942 0.5741 0.6743 0.043 Uiso 1 1 calc R
C39 C 0.0446(4) 0.6940(4) 0.9895(3) 0.039(2) Uani 1 1 d .
C57 C 0.1256(5) 0.4930(4) 0.6908(3) 0.039(2) Uani 1 1 d .
C35 C 0.1024(5) 0.8131(4) 1.0061(3) 0.0383(19) Uani 1 1 d .
C60 C 0.2683(5) 0.4167(4) 0.6839(3) 0.044(2) Uani 1 1 d .
H60A H 0.3159 0.3912 0.6823 0.053 Uiso 1 1 calc R
C67 C -0.0941(5) 0.5532(4) 0.5018(4) 0.047(2) Uani 1 1 d .
H67A H -0.1053 0.5219 0.4689 0.057 Uiso 1 1 calc R
C37 C 0.0430(5) 0.7613(5) 1.0801(3) 0.044(2) Uani 1 1 d .
C55 C 0.6514(5) 0.5289(4) 0.9849(3) 0.043(2) Uani 1 1 d .
H55A H 0.6954 0.5643 0.9976 0.065 Uiso 1 1 calc R
H55B H 0.6691 0.4928 0.9621 0.065 Uiso 1 1 calc R
H55C H 0.6422 0.5084 1.0206 0.065 Uiso 1 1 calc R
C26 C -0.0291(5) 0.9905(4) 0.7200(3) 0.0379(19) Uani 1 1 d .
H26A H -0.0363 1.0408 0.7195 0.057 Uiso 1 1 calc R
H26B H 0.0145 0.9787 0.7019 0.057 Uiso 1 1 calc R
H26C H -0.0121 0.9738 0.7618 0.057 Uiso 1 1 calc R
C13 C 0.2964(5) 0.7661(5) 0.4177(3) 0.049(2) Uani 1 1 d .
H13A H 0.2704 0.7290 0.3893 0.073 Uiso 1 1 calc R
H13B H 0.3578 0.7621 0.4296 0.073 Uiso 1 1 calc R
H13C H 0.2789 0.8110 0.3984 0.073 Uiso 1 1 calc R
C36 C 0.0804(5) 0.8160(5) 1.0595(3) 0.045(2) Uani 1 1 d .
H36A H 0.0916 0.8574 1.0825 0.054 Uiso 1 1 calc R
C22 C -0.1839(5) 0.9991(4) 0.6550(3) 0.039(2) Uani 1 1 d .
H22A H -0.1785 1.0479 0.6589 0.047 Uiso 1 1 calc R
C12 C 0.3035(5) 0.8576(4) 0.6243(3) 0.0367(19) Uani 1 1 d .
H12A H 0.3411 0.8902 0.6136 0.055 Uiso 1 1 calc R
H12B H 0.3346 0.8333 0.6616 0.055 Uiso 1 1 calc R
H12C H 0.2563 0.8828 0.6305 0.055 Uiso 1 1 calc R
C40 C 0.1458(6) 0.8749(4) 0.9872(4) 0.061(3) Uani 1 1 d .
H40A H 0.1558 0.8642 0.9491 0.091 Uiso 1 1 calc R
H40B H 0.1997 0.8840 1.0186 0.091 Uiso 1 1 calc R
H40C H 0.1097 0.9158 0.9820 0.091 Uiso 1 1 calc R
C69 C -0.0505(6) 0.4782(5) 0.7114(4) 0.060(3) Uani 1 1 d .
C68 C -0.0478(5) 0.5318(4) 0.5617(4) 0.045(2) Uani 1 1 d .
H68A H -0.0281 0.4855 0.5683 0.054 Uiso 1 1 calc R
C59 C 0.2014(6) 0.3823(4) 0.6947(4) 0.052(2) Uani 1 1 d .
H59A H 0.2031 0.3336 0.6999 0.063 Uiso 1 1 calc R
C41 C 0.0217(6) 0.7648(6) 1.1402(4) 0.072(3) Uani 1 1 d .
H41A H -0.0044 0.7212 1.1462 0.108 Uiso 1 1 calc R
H41B H -0.0175 0.8030 1.1382 0.108 Uiso 1 1 calc R
H41C H 0.0734 0.7724 1.1740 0.108 Uiso 1 1 calc R
C71 C -0.0886(7) 0.4107(5) 0.7900(5) 0.066(3) Uani 1 1 d .
H71A H -0.0772 0.3968 0.8308 0.079 Uiso 1 1 calc R
C58 C 0.1312(5) 0.4204(4) 0.6978(4) 0.049(2) Uani 1 1 d .
H58A H 0.0859 0.3963 0.7049 0.059 Uiso 1 1 calc R
C42 C 0.0257(5) 0.6269(4) 0.9527(4) 0.050(2) Uani 1 1 d .
H42A H -0.0002 0.5934 0.9728 0.075 Uiso 1 1 calc R
H42B H 0.0783 0.6077 0.9496 0.075 Uiso 1 1 calc R
H42C H -0.0129 0.6367 0.9121 0.075 Uiso 1 1 calc R
C74 C -0.1234(7) 0.4522(5) 0.6698(5) 0.073(3) Uani 1 1 d .
H74A H -0.1367 0.4647 0.6285 0.087 Uiso 1 1 calc R
C72 C -0.1588(8) 0.3867(6) 0.7462(6) 0.087(3) Uani 1 1 d .
H72A H -0.1942 0.3549 0.7575 0.105 Uiso 1 1 calc R
C27 C -0.3380(5) 1.0167(5) 0.5897(4) 0.063(3) Uani 1 1 d .
H27A H -0.3218 1.0652 0.5984 0.094 Uiso 1 1 calc R
H27B H -0.3847 1.0057 0.6049 0.094 Uiso 1 1 calc R
H27C H -0.3556 1.0089 0.5460 0.094 Uiso 1 1 calc R
C70 C -0.0310(7) 0.4579(6) 0.7733(6) 0.096(4) Uani 1 1 d .
H70A H 0.0182 0.4747 0.8030 0.115 Uiso 1 1 calc R
C73 C -0.1800(9) 0.4063(6) 0.6879(6) 0.097(4) Uani 1 1 d .
H73A H -0.2307 0.3905 0.6592 0.117 Uiso 1 1 calc R
Cl1 Cl 0.0520(2) 1.0443(2) 0.89832(17) 0.0886(11) Uani 0.80 1 d P
Cl2 Cl 0.1185(3) 1.0650(2) 1.0316(2) 0.1184(16) Uani 0.80 1 d P
C75 C 0.1248(7) 1.0793(7) 0.9533(5) 0.085(5) Uani 0.80 1 d P
H75A H 0.1239 1.1297 0.9460 0.102 Uiso 0.80 1 calc PR
H75B H 0.1798 1.0616 0.9524 0.102 Uiso 0.80 1 calc PR

loop_
_atom_site_aniso_label
_atom_site_aniso_U_11
_atom_site_aniso_U_22
_atom_site_aniso_U_33
_atom_site_aniso_U_23
_atom_site_aniso_U_13
_atom_site_aniso_U_12
Fe1 0.0242(5) 0.0287(5) 0.0176(5) 0.0021(4) 0.0033(4) -0.0002(4)
Si1 0.0569(16) 0.0507(15) 0.0318(13) 0.0083(11) 0.0180(11) 0.0197(12)
S1 0.0733(18) 0.0534(15) 0.0553(16) -0.0098(12) 0.0018(13) -0.0003(12)
N3 0.019(3) 0.038(3) 0.015(3) 0.005(3) 0.001(2) -0.001(3)
N2 0.023(3) 0.027(3) 0.016(3) 0.000(2) 0.003(2) 0.007(2)
N1 0.032(3) 0.023(3) 0.016(3) 0.000(2) 0.008(2) 0.002(2)
N4 0.023(3) 0.032(3) 0.023(3) 0.003(3) 0.009(3) 0.000(3)
C15 0.032(4) 0.022(4) 0.017(4) -0.004(3) 0.004(3) 0.000(3)
C1 0.031(4) 0.024(4) 0.020(4) 0.002(3) 0.008(3) 0.001(3)
C16 0.028(4) 0.029(4) 0.018(4) 0.005(3) 0.006(3) -0.001(3)
C20 0.024(4) 0.029(4) 0.015(4) 0.000(3) 0.002(3) 0.002(3)
C19 0.025(4) 0.025(4) 0.014(4) 0.004(3) 0.001(3) -0.003(3)
C43 0.024(4) 0.032(4) 0.021(4) 0.009(3) 0.007(3) 0.002(3)
C18 0.021(4) 0.027(4) 0.017(4) 0.000(3) 0.001(3) -0.007(3)
C44 0.026(4) 0.041(4) 0.014(4) -0.002(3) 0.004(3) 0.000(3)
C4 0.027(4) 0.024(4) 0.022(4) 0.001(3) 0.005(3) -0.001(3)
C45 0.030(4) 0.031(4) 0.021(4) 0.001(3) 0.001(3) 0.001(3)
C3 0.028(4) 0.035(4) 0.028(4) 0.001(3) 0.005(3) 0.004(3)
C11 0.023(4) 0.040(4) 0.015(4) -0.002(3) 0.006(3) 0.005(3)
C10 0.032(4) 0.040(5) 0.015(4) -0.002(3) 0.004(3) 0.008(3)
C29 0.017(4) 0.029(4) 0.031(4) -0.005(3) 0.005(3) 0.002(3)
C17 0.024(4) 0.024(4) 0.021(4) 0.002(3) 0.005(3) 0.001(3)
C7 0.027(4) 0.034(4) 0.020(4) -0.003(3) 0.006(3) 0.005(3)
C33 0.029(4) 0.040(4) 0.017(4) 0.010(3) 0.009(3) -0.002(3)
C52 0.025(4) 0.041(5) 0.024(4) -0.004(3) 0.007(3) -0.002(3)
C6 0.024(4) 0.033(4) 0.019(4) 0.003(3) 0.003(3) 0.005(3)
C34 0.027(4) 0.056(5) 0.017(4) 0.006(4) 0.003(3) 0.008(3)
C47 0.028(4) 0.023(4) 0.018(4) 0.002(3) 0.000(3) -0.003(3)
C32 0.025(4) 0.046(4) 0.020(4) 0.000(3) 0.009(3) -0.003(3)
C25 0.036(4) 0.030(4) 0.019(4) 0.001(3) 0.008(3) 0.005(3)
C46 0.025(4) 0.029(4) 0.016(4) -0.003(3) 0.004(3) -0.003(3)
C49 0.028(4) 0.033(4) 0.026(4) -0.004(3) 0.001(3) 0.006(3)
C2 0.030(4) 0.034(4) 0.019(4) -0.001(3) 0.006(3) 0.001(3)
C50 0.041(5) 0.029(4) 0.024(4) -0.004(3) -0.001(3) 0.006(3)
C28 0.037(5) 0.041(5) 0.034(5) -0.003(4) 0.001(4) -0.003(4)
C31 0.027(4) 0.053(5) 0.021(4) 0.008(4) 0.006(3) 0.005(4)
C53 0.028(4) 0.039(4) 0.018(4) 0.002(3) 0.009(3) 0.002(3)
C9 0.028(4) 0.042(5) 0.027(4) 0.005(3) 0.012(3) 0.010(3)
C56 0.042(5) 0.037(5) 0.050(5) -0.005(4) -0.001(4) -0.001(4)
C48 0.030(4) 0.027(4) 0.023(4) -0.003(3) 0.006(3) 0.002(3)
C38 0.023(4) 0.080(7) 0.037(5) 0.027(5) 0.010(4) 0.012(4)
C5 0.025(4) 0.030(4) 0.020(4) -0.001(3) 0.009(3) -0.003(3)
C63 0.035(4) 0.032(4) 0.030(4) -0.007(3) 0.010(3) -0.005(3)
C51 0.027(4) 0.040(5) 0.022(4) 0.000(3) 0.005(3) 0.008(3)
C24 0.023(4) 0.051(5) 0.026(4) -0.009(4) -0.003(3) 0.004(3)
C8 0.026(4) 0.039(4) 0.035(5) 0.007(4) 0.013(3) 0.001(3)
C14 0.055(5) 0.031(4) 0.025(4) -0.003(3) 0.011(4) -0.004(4)
C30 0.021(4) 0.045(5) 0.030(4) -0.001(4) 0.006(3) 0.006(3)
C21 0.029(4) 0.039(5) 0.018(4) -0.002(3) 0.007(3) 0.001(3)
C61 0.034(5) 0.046(5) 0.041(5) -0.001(4) 0.011(4) 0.002(4)
C65 0.040(5) 0.052(5) 0.034(5) 0.006(4) -0.001(4) 0.007(4)
C64 0.035(5) 0.028(4) 0.037(5) -0.006(3) 0.006(4) 0.000(3)
C23 0.039(5) 0.040(5) 0.033(5) 0.002(4) 0.006(4) 0.010(4)
C66 0.036(5) 0.060(6) 0.022(4) 0.000(4) -0.001(3) -0.004(4)
C54 0.042(5) 0.025(4) 0.043(5) 0.009(4) -0.002(4) 0.011(3)
C62 0.047(5) 0.033(4) 0.030(4) -0.002(3) 0.015(4) 0.009(4)
C39 0.023(4) 0.065(6) 0.026(4) 0.015(4) 0.005(3) 0.007(4)
C57 0.061(6) 0.035(5) 0.020(4) 0.005(3) 0.011(4) 0.014(4)
C35 0.030(4) 0.060(5) 0.026(4) 0.008(4) 0.010(3) 0.013(4)
C60 0.046(5) 0.043(5) 0.032(5) -0.004(4) -0.005(4) 0.014(4)
C67 0.063(6) 0.046(5) 0.029(5) -0.012(4) 0.009(4) -0.002(4)
C37 0.033(5) 0.077(7) 0.024(5) 0.009(4) 0.012(4) 0.011(4)
C55 0.037(5) 0.056(5) 0.030(5) 0.005(4) 0.001(4) 0.013(4)
C26 0.052(5) 0.037(5) 0.022(4) -0.001(3) 0.009(4) -0.004(4)
C13 0.044(5) 0.074(6) 0.033(5) -0.003(4) 0.020(4) -0.003(4)
C36 0.041(5) 0.062(6) 0.029(5) 0.001(4) 0.009(4) 0.022(4)
C22 0.045(5) 0.034(4) 0.038(5) 0.005(4) 0.012(4) 0.014(4)
C12 0.034(5) 0.033(4) 0.039(5) 0.005(3) 0.006(4) -0.005(3)
C40 0.081(7) 0.058(6) 0.045(6) -0.011(5) 0.024(5) -0.003(5)
C69 0.079(7) 0.076(7) 0.037(5) 0.032(5) 0.033(5) 0.053(6)
C68 0.049(5) 0.035(5) 0.046(5) 0.001(4) 0.009(4) -0.004(4)
C59 0.068(7) 0.028(5) 0.064(6) 0.009(4) 0.027(5) 0.007(4)
C41 0.068(7) 0.120(9) 0.036(6) 0.019(6) 0.028(5) 0.027(6)
C71 0.078(8) 0.058(6) 0.065(7) 0.018(5) 0.029(6) -0.009(5)
C58 0.047(5) 0.041(5) 0.064(6) 0.011(4) 0.024(5) 0.011(4)
C42 0.037(5) 0.067(6) 0.046(5) 0.012(5) 0.012(4) -0.014(4)
C74 0.072(7) 0.081(8) 0.068(7) -0.017(6) 0.027(6) -0.026(6)
C72 0.095(10) 0.104(9) 0.067(8) 0.010(7) 0.032(7) -0.003(7)
C27 0.049(6) 0.060(6) 0.060(6) 0.001(5) -0.009(5) 0.022(5)
C70 0.056(7) 0.124(10) 0.108(10) 0.041(8) 0.027(7) 0.036(7)
C73 0.124(11) 0.096(9) 0.090(10) 0.000(7) 0.060(8) -0.036(8)
Cl1 0.093(3) 0.095(3) 0.072(2) -0.012(2) 0.018(2) 0.008(2)
Cl2 0.196(5) 0.079(3) 0.106(3) -0.022(2) 0.085(3) -0.008(3)
C75 0.057(8) 0.106(10) 0.065(9) 0.057(8) -0.017(7) -0.037(7)

loop_
_atom_type_symbol
_atom_type_description
_atom_type_scat_dispersion_real
_atom_type_scat_dispersion_imag
_atom_type_scat_source
C C 0.0033 0.0016 'International Tables Vol C Tables 4.2.6.8 and 6.1.1.4'
H H 0.0000 0.0000 'International Tables Vol C Tables 4.2.6.8 and 6.1.1.4'
N N 0.0061 0.0033 'International Tables Vol C Tables 4.2.6.8 and 6.1.1.4'
Si Si 0.0817 0.0704 'International Tables Vol C Tables 4.2.6.8 and 6.1.1.4'
Fe Fe 0.3463 0.8444 'International Tables Vol C Tables 4.2.6.8 and 6.1.1.4'
S S 0.1246 0.1234 'International Tables Vol C Tables 4.2.6.8 and 6.1.1.4'
Cl Cl 0.1484 0.1585 'International Tables Vol C Tables 4.2.6.8 and 6.1.1.4'

loop_
_geom_angle_atom_site_label_1
_geom_angle_atom_site_label_2
_geom_angle_atom_site_label_3
_geom_angle
N1 Fe1 N2 86.1(2)
N1 Fe1 N4 86.8(2)
N2 Fe1 N4 151.0(2)
N1 Fe1 N3 150.7(2)
N2 Fe1 N3 86.6(2)
N4 Fe1 N3 86.0(2)
N1 Fe1 S1 113.21(16)
N2 Fe1 S1 110.79(16)
N4 Fe1 S1 97.85(16)
N3 Fe1 S1 95.86(17)
C63 Si1 C57 109.9(3)
C63 Si1 C69 105.8(4)
C57 Si1 C69 107.6(4)
C63 Si1 S1 113.0(2)
C57 Si1 S1 115.9(3)
C69 Si1 S1 103.8(3)
Si1 S1 Fe1 127.09(16)
C32 N3 C29 105.3(6)
C32 N3 Fe1 126.5(4)
C29 N3 Fe1 127.0(4)
C18 N2 C15 106.4(5)
C18 N2 Fe1 126.3(4)
C15 N2 Fe1 126.3(4)
C1 N1 C4 103.6(5)
C1 N1 Fe1 127.9(4)
C4 N1 Fe1 127.2(4)
C46 N4 C43 106.2(5)
C46 N4 Fe1 126.0(4)
C43 N4 Fe1 126.3(4)
N2 C15 C5 126.9(6)
N2 C15 C16 108.5(6)
C5 C15 C16 124.7(6)
N1 C1 C5 125.0(6)
N1 C1 C2 111.1(6)
C5 C1 C2 123.9(6)
C17 C16 C15 107.1(6)
C17 C16 H16A 126.5
C15 C16 H16A 126.5
C21 C20 C25 120.6(6)
C21 C20 C19 119.7(6)
C25 C20 C19 119.6(6)
C29 C19 C18 124.3(6)
C29 C19 C20 117.2(6)
C18 C19 C20 118.4(6)
N4 C43 C33 127.3(6)
N4 C43 C44 109.9(6)
C33 C43 C44 122.9(6)
N2 C18 C19 125.9(6)
N2 C18 C17 109.9(6)
C19 C18 C17 124.2(6)
C45 C44 C43 106.2(6)
C45 C44 H44A 126.9
C43 C44 H44A 126.9
N1 C4 C3 111.4(6)
N1 C4 C47 123.2(6)
C3 C4 C47 125.3(6)
C44 C45 C46 108.4(6)
C44 C45 H45A 125.8
C46 C45 H45A 125.8
C2 C3 C4 106.7(6)
C2 C3 H3A 126.7
C4 C3 H3A 126.7
C6 C11 C10 117.4(6)
C6 C11 C14 121.9(6)
C10 C11 C14 120.7(6)
C9 C10 C11 123.0(7)
C9 C10 H10A 118.5
C11 C10 H10A 118.5
N3 C29 C19 125.5(6)
N3 C29 C30 109.9(6)
C19 C29 C30 124.7(6)
C16 C17 C18 108.1(6)
C16 C17 H17A 125.9
C18 C17 H17A 125.9
C8 C7 C6 118.8(6)
C8 C7 C12 120.2(7)
C6 C7 C12 121.0(6)
C43 C33 C32 122.5(6)
C43 C33 C34 120.6(6)
C32 C33 C34 116.8(6)
C51 C52 C53 121.1(6)
C51 C52 H52A 119.4
C53 C52 H52A 119.4
C11 C6 C7 120.7(6)
C11 C6 C5 119.5(6)
C7 C6 C5 119.8(6)
C39 C34 C35 119.9(7)
C39 C34 C33 120.1(7)
C35 C34 C33 120.0(7)
C46 C47 C4 125.7(6)
C46 C47 C48 117.0(6)
C4 C47 C48 117.3(6)
N3 C32 C33 126.0(6)
N3 C32 C31 110.5(6)
C33 C32 C31 123.5(6)
C24 C25 C20 118.4(6)
C24 C25 C28 120.0(6)
C20 C25 C28 121.6(6)
N4 C46 C47 126.2(6)
N4 C46 C45 109.3(6)
C47 C46 C45 124.5(6)
C50 C49 C48 118.4(6)
C50 C49 C54 120.2(6)
C48 C49 C54 121.4(6)
C3 C2 C1 107.2(6)
C3 C2 H2A 126.4
C1 C2 H2A 126.4
C51 C50 C49 122.8(7)
C51 C50 H50A 118.6
C49 C50 H50A 118.6
C25 C28 H28A 109.5
C25 C28 H28B 109.5
H28A C28 H28B 109.5
C25 C28 H28C 109.5
H28A C28 H28C 109.5
H28B C28 H28C 109.5
C30 C31 C32 106.6(7)
C30 C31 H31A 126.7
C32 C31 H31A 126.7
C48 C53 C52 118.4(6)
C48 C53 C56 121.3(6)
C52 C53 C56 120.3(6)
C10 C9 C8 117.3(7)
C10 C9 C13 121.3(7)
C8 C9 C13 121.3(7)
C53 C56 H56A 109.5
C53 C56 H56B 109.5
H56A C56 H56B 109.5
C53 C56 H56C 109.5
H56A C56 H56C 109.5
H56B C56 H56C 109.5
C49 C48 C53 120.8(6)
C49 C48 C47 119.0(6)
C53 C48 C47 120.1(6)
C37 C38 C39 120.9(8)
C37 C38 H38A 119.6
C39 C38 H38A 119.6
C15 C5 C1 123.4(6)
C15 C5 C6 120.1(6)
C1 C5 C6 116.2(6)
C64 C63 C68 116.7(7)
C64 C63 Si1 123.6(5)
C68 C63 Si1 119.6(6)
C50 C51 C52 118.4(6)
C50 C51 C55 121.6(7)
C52 C51 C55 120.0(7)
C23 C24 C25 122.2(7)
C23 C24 H24A 118.9
C25 C24 H24A 118.9
C7 C8 C9 122.8(7)
C7 C8 H8A 118.6
C9 C8 H8A 118.6
C11 C14 H14A 109.5
C11 C14 H14B 109.5
H14A C14 H14B 109.5
C11 C14 H14C 109.5
H14A C14 H14C 109.5
H14B C14 H14C 109.5
C31 C30 C29 107.7(6)
C31 C30 H30A 126.1
C29 C30 H30A 126.1
C20 C21 C22 119.0(6)
C20 C21 C26 121.8(6)
C22 C21 C26 119.2(6)
C60 C61 C62 118.5(8)
C60 C61 H61A 120.7
C62 C61 H61A 120.7
C66 C65 C64 120.7(8)
C66 C65 H65A 119.7
C64 C65 H65A 119.7
C63 C64 C65 121.3(7)
C63 C64 H64A 119.3
C65 C64 H64A 119.3
C24 C23 C22 118.4(7)
C24 C23 C27 120.9(7)
C22 C23 C27 120.6(7)
C65 C66 C67 121.0(7)
C65 C66 H66A 119.5
C67 C66 H66A 119.5
C49 C54 H54A 109.5
C49 C54 H54B 109.5
H54A C54 H54B 109.5
C49 C54 H54C 109.5
H54A C54 H54C 109.5
H54B C54 H54C 109.5
C61 C62 C57 123.0(7)
C61 C62 H62A 118.5
C57 C62 H62A 118.5
C34 C39 C38 119.2(8)
C34 C39 C42 120.7(7)
C38 C39 C42 120.1(7)
C58 C57 C62 115.5(7)
C58 C57 Si1 122.5(7)
C62 C57 Si1 121.9(6)
C36 C35 C34 118.5(8)
C36 C35 C40 120.4(8)
C34 C35 C40 121.1(7)
C59 C60 C61 120.7(8)
C59 C60 H60A 119.6
C61 C60 H60A 119.6
C66 C67 C68 118.2(7)
C66 C67 H67A 120.9
C68 C67 H67A 120.9
C36 C37 C38 118.2(7)
C36 C37 C41 122.6(8)
C38 C37 C41 119.2(8)
C51 C55 H55A 109.5
C51 C55 H55B 109.5
H55A C55 H55B 109.5
C51 C55 H55C 109.5
H55A C55 H55C 109.5
H55B C55 H55C 109.5
C21 C26 H26A 109.5
C21 C26 H26B 109.5
H26A C26 H26B 109.5
C21 C26 H26C 109.5
H26A C26 H26C 109.5
H26B C26 H26C 109.5
C9 C13 H13A 109.5
C9 C13 H13B 109.5
H13A C13 H13B 109.5
C9 C13 H13C 109.5
H13A C13 H13C 109.5
H13B C13 H13C 109.5
C37 C36 C35 123.4(8)
C37 C36 H36A 118.3
C35 C36 H36A 118.3
C23 C22 C21 121.3(7)
C23 C22 H22A 119.4
C21 C22 H22A 119.4
C7 C12 H12A 109.5
C7 C12 H12B 109.5
H12A C12 H12B 109.5
C7 C12 H12C 109.5
H12A C12 H12C 109.5
H12B C12 H12C 109.5
C35 C40 H40A 109.5
C35 C40 H40B 109.5
H40A C40 H40B 109.5
C35 C40 H40C 109.5
H40A C40 H40C 109.5
H40B C40 H40C 109.5
C74 C69 C70 118.2(10)
C74 C69 Si1 124.6(7)
C70 C69 Si1 117.2(9)
C67 C68 C63 122.1(7)
C67 C68 H68A 118.9
C63 C68 H68A 118.9
C60 C59 C58 119.5(8)
C60 C59 H59A 120.2
C58 C59 H59A 120.2
C37 C41 H41A 109.5
C37 C41 H41B 109.5
H41A C41 H41B 109.5
C37 C41 H41C 109.5
H41A C41 H41C 109.5
H41B C41 H41C 109.5
C72 C71 C70 119.5(11)
C72 C71 H71A 120.2
C70 C71 H71A 120.2
C59 C58 C57 122.6(8)
C59 C58 H58A 118.7
C57 C58 H58A 118.7
C39 C42 H42A 109.5
C39 C42 H42B 109.5
H42A C42 H42B 109.5
C39 C42 H42C 109.5
H42A C42 H42C 109.5
H42B C42 H42C 109.5
C69 C74 C73 121.8(11)
C69 C74 H74A 119.1
C73 C74 H74A 119.1
C73 C72 C71 123.1(12)
C73 C72 H72A 118.5
C71 C72 H72A 118.5
C23 C27 H27A 109.5
C23 C27 H27B 109.5
H27A C27 H27B 109.5
C23 C27 H27C 109.5
H27A C27 H27C 109.5
H27B C27 H27C 109.5
C69 C70 C71 118.8(11)
C69 C70 H70A 120.6
C71 C70 H70A 120.6
C72 C73 C74 118.6(12)
C72 C73 H73A 120.7
C74 C73 H73A 120.7
Cl1 C75 Cl2 116.7(7)
Cl1 C75 H75A 108.1
Cl2 C75 H75A 108.1
Cl1 C75 H75B 108.1
Cl2 C75 H75B 108.1
H75A C75 H75B 107.3

loop_
_geom_bond_atom_site_label_1
_geom_bond_atom_site_label_2
_geom_bond_distance
Fe1 N1 2.062(5)
Fe1 N2 2.073(5)
Fe1 N4 2.080(5)
Fe1 N3 2.090(6)
Fe1 S1 2.243(3)
Si1 C63 1.873(7)
Si1 C57 1.874(8)
Si1 C69 1.953(11)
Si1 S1 2.040(3)
N3 C32 1.372(8)
N3 C29 1.376(8)
N2 C18 1.380(8)
N2 C15 1.382(8)
N1 C1 1.379(8)
N1 C4 1.399(8)
N4 C46 1.368(8)
N4 C43 1.372(8)
C15 C5 1.385(9)
C15 C16 1.458(9)
C1 C5 1.403(9)
C1 C2 1.420(9)
C16 C17 1.341(9)
C16 H16A 0.9300
C20 C21 1.388(9)
C20 C25 1.407(9)
C20 C19 1.488(9)
C19 C29 1.394(9)
C19 C18 1.407(9)
C43 C33 1.387(9)
C43 C44 1.442(9)
C18 C17 1.417(9)
C44 C45 1.335(9)
C44 H44A 0.9300
C4 C3 1.407(9)
C4 C47 1.408(9)
C45 C46 1.429(9)
C45 H45A 0.9300
C3 C2 1.359(9)
C3 H3A 0.9300
C11 C6 1.401(9)
C11 C10 1.409(9)
C11 C14 1.487(9)
C10 C9 1.382(10)
C10 H10A 0.9300
C29 C30 1.426(10)
C17 H17A 0.9300
C7 C8 1.381(9)
C7 C6 1.405(9)
C7 C12 1.502(9)
C33 C32 1.424(9)
C33 C34 1.483(10)
C52 C51 1.381(9)
C52 C53 1.406(9)
C52 H52A 0.9300
C6 C5 1.504(10)
C34 C39 1.397(10)
C34 C35 1.411(10)
C47 C46 1.384(9)
C47 C48 1.506(9)
C32 C31 1.428(10)
C25 C24 1.390(9)
C25 C28 1.492(9)
C49 C50 1.378(9)
C49 C48 1.392(9)
C49 C54 1.528(9)
C2 H2A 0.9300
C50 C51 1.370(9)
C50 H50A 0.9300
C28 H28A 0.9600
C28 H28B 0.9600
C28 H28C 0.9600
C31 C30 1.342(9)
C31 H31A 0.9300
C53 C48 1.394(9)
C53 C56 1.501(10)
C9 C8 1.384(10)
C9 C13 1.491(10)
C56 H56A 0.9600
C56 H56B 0.9600
C56 H56C 0.9600
C38 C37 1.399(11)
C38 C39 1.409(11)
C38 H38A 0.9300
C63 C64 1.362(9)
C63 C68 1.400(10)
C51 C55 1.506(9)
C24 C23 1.384(10)
C24 H24A 0.9300
C8 H8A 0.9300
C14 H14A 0.9600
C14 H14B 0.9600
C14 H14C 0.9600
C30 H30A 0.9300
C21 C22 1.402(9)
C21 C26 1.504(9)
C61 C60 1.371(10)
C61 C62 1.387(10)
C61 H61A 0.9300
C65 C66 1.345(10)
C65 C64 1.392(10)
C65 H65A 0.9300
C64 H64A 0.9300
C23 C22 1.390(10)
C23 C27 1.506(10)
C66 C67 1.360(10)
C66 H66A 0.9300
C54 H54A 0.9600
C54 H54B 0.9600
C54 H54C 0.9600
C62 C57 1.394(11)
C62 H62A 0.9300
C39 C42 1.504(11)
C57 C58 1.385(10)
C35 C36 1.381(10)
C35 C40 1.505(11)
C60 C59 1.367(11)
C60 H60A 0.9300
C67 C68 1.399(10)
C67 H67A 0.9300
C37 C36 1.364(11)
C37 C41 1.524(11)
C55 H55A 0.9600
C55 H55B 0.9600
C55 H55C 0.9600
C26 H26A 0.9600
C26 H26B 0.9600
C26 H26C 0.9600
C13 H13A 0.9600
C13 H13B 0.9600
C13 H13C 0.9600
C36 H36A 0.9300
C22 H22A 0.9300
C12 H12A 0.9600
C12 H12B 0.9600
C12 H12C 0.9600
C40 H40A 0.9600
C40 H40B 0.9600
C40 H40C 0.9600
C69 C74 1.362(13)
C69 C70 1.402(13)
C68 H68A 0.9300
C59 C58 1.381(11)
C59 H59A 0.9300
C41 H41A 0.9600
C41 H41B 0.9600
C41 H41C 0.9600
C71 C72 1.341(13)
C71 C70 1.440(14)
C71 H71A 0.9300
C58 H58A 0.9300
C42 H42A 0.9600
C42 H42B 0.9600
C42 H42C 0.9600
C74 C73 1.428(13)
C74 H74A 0.9300
C72 C73 1.320(14)
C72 H72A 0.9300
C27 H27A 0.9600
C27 H27B 0.9600
C27 H27C 0.9600
C70 H70A 0.9300
C73 H73A 0.9300
Cl1 C75 1.578(11)
Cl2 C75 1.846(13)
C75 H75A 0.9700
C75 H75B 0.9700
